data_7109077
loop_
_publ_author_name
'Wolfgang Kandioller'
'Evelyn Balsano'
'Samuel M. Meier'
'Ute Jungwirth'
'Simone Goschl'
'Alexander Roller'
'Michael A. Jakupec'
'Walter Berger'
'Bernhard K. Keppler'
'Christian G. Hartinger'

_publ_section_title
;
 Organometallic anticancer complexes of lapachol: metal centre-dependent
 formation of reactive oxygen species and correlation with cytotoxicity
;
_journal_name_full Chem.Commun.
_journal_page_first 3348
_journal_paper_doi 10.1039/c3cc40432c
_journal_volume 49
_journal_year 2013
_chemical_formula_moiety 'C25 H27 Cl O3 Ru'
_chemical_formula_sum 'C25 H27 Cl O3 Ru'
_chemical_formula_weight 511.99
_chemical_name_systematic
;
[(Chlorido)(3-(3-methylbut-2-en-1-yl)-1,4-dioxo-kappaO1-1,4-dihydronaphthalen-2-olato-kappaO2)
(p-cymene)ruthenium(II)]
;
_space_group_IT_number 14
_symmetry_cell_setting monoclinic
_symmetry_space_group_name_Hall '-P 2yn'
_symmetry_space_group_name_H-M 'P 1 21/n 1'
_atom_sites_solution_hydrogens geom
_atom_sites_solution_primary direct
_atom_sites_solution_secondary difmap
_audit_creation_method SHELXL-97
_cell_angle_alpha 90.00
_cell_angle_beta 98.501(2)
_cell_angle_gamma 90.00
_cell_formula_units_Z 4
_cell_length_a 12.8956(5)
_cell_length_b 11.8913(4)
_cell_length_c 14.2756(5)
_cell_measurement_reflns_used 9668
_cell_measurement_temperature 150(2)
_cell_measurement_theta_max 29.96
_cell_measurement_theta_min 2.34
_cell_volume 2165.05(14)
_computing_cell_refinement 'Bruker SAINT'
_computing_data_collection 'Bruker APEX2'
_computing_data_reduction 'Bruker SAINT'
_computing_molecular_graphics 'Bruker SHELXTL'
_computing_publication_material 'Bruker SHELXTL'
_computing_structure_refinement 'SHELXL-97 (Sheldrick, 2008)'
_computing_structure_solution 'SHELXS-97 (Sheldrick, 2008)'
_diffrn_ambient_temperature 150(2)
_diffrn_measured_fraction_theta_full 0.989
_diffrn_measured_fraction_theta_max 0.989
_diffrn_measurement_device_type 'Bruker APEX-II CCD'
_diffrn_measurement_method '\f and \w scans'
_diffrn_radiation_monochromator graphite
_diffrn_radiation_source 'fine-focus sealed tube'
_diffrn_radiation_type MoK\a
_diffrn_radiation_wavelength 0.71073
_diffrn_reflns_av_R_equivalents 0.0382
_diffrn_reflns_av_sigmaI/netI 0.0231
_diffrn_reflns_limit_h_max 18
_diffrn_reflns_limit_h_min -18
_diffrn_reflns_limit_k_max 16
_diffrn_reflns_limit_k_min -16
_diffrn_reflns_limit_l_max 17
_diffrn_reflns_limit_l_min -20
_diffrn_reflns_number 50326
_diffrn_reflns_theta_full 30.07
_diffrn_reflns_theta_max 30.07
_diffrn_reflns_theta_min 1.99
_exptl_absorpt_coefficient_mu 0.872
_exptl_absorpt_correction_T_max 0.9179
_exptl_absorpt_correction_T_min 0.6227
_exptl_absorpt_correction_type multi-scan
_exptl_absorpt_process_details SADABS
_exptl_crystal_colour red
_exptl_crystal_density_diffrn 1.571
_exptl_crystal_density_method 'not measured'
_exptl_crystal_description stick
_exptl_crystal_F_000 1048
_exptl_crystal_size_max 0.60
_exptl_crystal_size_mid 0.10
_exptl_crystal_size_min 0.10
_refine_diff_density_max 0.645
_refine_diff_density_min -0.394
_refine_diff_density_rms 0.067
_refine_ls_extinction_method none
_refine_ls_goodness_of_fit_ref 1.000
_refine_ls_hydrogen_treatment constr
_refine_ls_matrix_type full
_refine_ls_number_parameters 274
_refine_ls_number_reflns 6286
_refine_ls_number_restraints 0
_refine_ls_restrained_S_all 1.000
_refine_ls_R_factor_all 0.0282
_refine_ls_R_factor_gt 0.0225
_refine_ls_shift/su_max 0.001
_refine_ls_shift/su_mean 0.000
_refine_ls_structure_factor_coef Fsqd
_refine_ls_weighting_details 'calc w=1/[\s^2^(Fo^2^)+(0.0288P)^2^+1.3191P] where P=(Fo^2^+2Fc^2^)/3'
_refine_ls_weighting_scheme calc
_refine_ls_wR_factor_gt 0.0557
_refine_ls_wR_factor_ref 0.0595
_reflns_number_gt 5542
_reflns_number_total 6286
_reflns_threshold_expression >2sigma(I)
_cod_data_source_file c3cc40432c.txt
_cod_data_source_block EVBA013
_cod_original_cell_volume 2165.05(13)
_cod_original_sg_symbol_H-M P21/n
_cod_database_code 7109077

loop_
_symmetry_equiv_pos_as_xyz
'x, y, z'
'-x+1/2, y+1/2, -z+1/2'
'-x, -y, -z'
'x-1/2, -y-1/2, z-1/2'

loop_
_atom_site_label
_atom_site_type_symbol
_atom_site_fract_x
_atom_site_fract_y
_atom_site_fract_z
_atom_site_U_iso_or_equiv
_atom_site_adp_type
_atom_site_occupancy
_atom_site_symmetry_multiplicity
_atom_site_calc_flag
_atom_site_refinement_flags
C15 C -0.40492(15) 0.47130(17) 0.15950(15) 0.0363(4) Uani 1 1 d .
H15A H -0.3554 0.4331 0.1244 0.054 Uiso 1 1 calc R
H15B H -0.4654 0.4974 0.1151 0.054 Uiso 1 1 calc R
H15C H -0.4286 0.4189 0.2049 0.054 Uiso 1 1 calc R
C16 C 0.25085(12) 0.49049(14) 0.06169(11) 0.0206(3) Uani 1 1 d .
C17 C 0.15430(12) 0.51611(14) 0.00314(10) 0.0200(3) Uani 1 1 d .
H17 H 0.1188 0.4589 -0.0356 0.024 Uiso 1 1 calc R
C18 C 0.11082(12) 0.62414(13) 0.00168(10) 0.0186(3) Uani 1 1 d .
H18 H 0.0468 0.6387 -0.0386 0.022 Uiso 1 1 calc R
C19 C 0.16032(12) 0.71321(13) 0.05925(10) 0.0176(3) Uani 1 1 d .
C20 C 0.25476(11) 0.68675(13) 0.11836(11) 0.0186(3) Uani 1 1 d .
H20 H 0.2892 0.7432 0.1586 0.022 Uiso 1 1 calc R
C21 C 0.29954(12) 0.57714(14) 0.11907(11) 0.0201(3) Uani 1 1 d .
H21 H 0.3637 0.5623 0.1592 0.024 Uiso 1 1 calc R
C22 C 0.29437(14) 0.37360(15) 0.06508(13) 0.0286(4) Uani 1 1 d .
H22A H 0.3264 0.3595 0.0080 0.043 Uiso 1 1 calc R
H22B H 0.2377 0.3194 0.0682 0.043 Uiso 1 1 calc R
H22C H 0.3475 0.3653 0.1213 0.043 Uiso 1 1 calc R
C23 C 0.11169(13) 0.82960(13) 0.05833(12) 0.0225(3) Uani 1 1 d .
H23 H 0.1471 0.8767 0.0144 0.027 Uiso 1 1 calc R
C24 C -0.00558(14) 0.83051(15) 0.01998(13) 0.0280(4) Uani 1 1 d .
H24A H -0.0173 0.7941 -0.0423 0.042 Uiso 1 1 calc R
H24B H -0.0306 0.9084 0.0140 0.042 Uiso 1 1 calc R
H24C H -0.0439 0.7896 0.0637 0.042 Uiso 1 1 calc R
C25 C 0.13053(15) 0.88675(16) 0.15478(14) 0.0322(4) Uani 1 1 d .
H25A H 0.0978 0.9613 0.1501 0.048 Uiso 1 1 calc R
H25B H 0.2061 0.8946 0.1754 0.048 Uiso 1 1 calc R
H25C H 0.0998 0.8411 0.2008 0.048 Uiso 1 1 calc R
Ru1 Ru 0.139229(9) 0.565311(10) 0.146578(8) 0.01386(4) Uani 1 1 d .
Cl1 Cl 0.08811(3) 0.38235(3) 0.19549(3) 0.02155(8) Uani 1 1 d .
O1 O -0.00377(8) 0.62121(10) 0.17913(7) 0.0182(2) Uani 1 1 d .
O2 O 0.17116(8) 0.59174(9) 0.29398(7) 0.0177(2) Uani 1 1 d .
O3 O -0.16902(10) 0.70369(12) 0.44344(9) 0.0306(3) Uani 1 1 d .
C1 C 0.09204(11) 0.61133(12) 0.33209(10) 0.0152(3) Uani 1 1 d .
C2 C 0.09760(12) 0.61464(12) 0.43453(10) 0.0164(3) Uani 1 1 d .
C3 C 0.18924(13) 0.58461(13) 0.49373(11) 0.0202(3) Uani 1 1 d .
H3 H 0.2500 0.5638 0.4675 0.024 Uiso 1 1 calc R
C4 C 0.19111(14) 0.58526(14) 0.59082(12) 0.0240(3) Uani 1 1 d .
H4 H 0.2532 0.5645 0.6316 0.029 Uiso 1 1 calc R
C5 C 0.10229(15) 0.61629(14) 0.62869(11) 0.0257(3) Uani 1 1 d .
H5 H 0.1039 0.6168 0.6954 0.031 Uiso 1 1 calc R
C6 C 0.01106(14) 0.64662(14) 0.56997(11) 0.0236(3) Uani 1 1 d .
H6 H -0.0492 0.6682 0.5967 0.028 Uiso 1 1 calc R
C7 C 0.00757(12) 0.64547(12) 0.47228(11) 0.0184(3) Uani 1 1 d .
C8 C -0.09166(12) 0.67481(13) 0.40843(11) 0.0199(3) Uani 1 1 d .
C9 C -0.09413(12) 0.66770(13) 0.30661(11) 0.0181(3) Uani 1 1 d .
C10 C -0.00761(11) 0.63248(12) 0.26934(10) 0.0157(3) Uani 1 1 d .
C11 C -0.19302(12) 0.69837(14) 0.24219(11) 0.0212(3) Uani 1 1 d .
H11A H -0.1747 0.7450 0.1896 0.025 Uiso 1 1 calc R
H11B H -0.2377 0.7444 0.2780 0.025 Uiso 1 1 calc R
C12 C -0.25458(12) 0.59804(14) 0.20152(11) 0.0221(3) Uani 1 1 d .
H12 H -0.2198 0.5487 0.1640 0.027 Uiso 1 1 calc R
C13 C -0.35188(13) 0.57019(14) 0.21179(12) 0.0232(3) Uani 1 1 d .
C14 C -0.41728(15) 0.63276(17) 0.27368(15) 0.0345(4) Uani 1 1 d .
H14A H -0.3735 0.6882 0.3120 0.052 Uiso 1 1 calc R
H14B H -0.4461 0.5795 0.3155 0.052 Uiso 1 1 calc R
H14C H -0.4749 0.6714 0.2339 0.052 Uiso 1 1 calc R

loop_
_atom_site_aniso_label
_atom_site_aniso_U_11
_atom_site_aniso_U_22
_atom_site_aniso_U_33
_atom_site_aniso_U_23
_atom_site_aniso_U_13
_atom_site_aniso_U_12
C15 0.0267(9) 0.0340(10) 0.0470(12) -0.0066(9) 0.0016(8) -0.0013(8)
C16 0.0206(7) 0.0244(7) 0.0184(7) -0.0001(6) 0.0084(6) 0.0017(6)
C17 0.0229(7) 0.0251(7) 0.0130(7) -0.0024(6) 0.0061(5) -0.0016(6)
C18 0.0189(7) 0.0263(8) 0.0108(7) 0.0015(6) 0.0033(5) -0.0022(6)
C19 0.0182(7) 0.0210(7) 0.0144(7) 0.0014(5) 0.0055(5) -0.0026(5)
C20 0.0163(7) 0.0231(7) 0.0171(7) -0.0008(6) 0.0050(5) -0.0054(6)
C21 0.0131(6) 0.0293(8) 0.0185(7) 0.0007(6) 0.0046(5) -0.0004(6)
C22 0.0309(9) 0.0261(8) 0.0305(9) -0.0014(7) 0.0099(7) 0.0078(7)
C23 0.0244(8) 0.0207(7) 0.0227(8) 0.0029(6) 0.0048(6) -0.0014(6)
C24 0.0265(8) 0.0255(8) 0.0308(9) 0.0046(7) 0.0002(7) 0.0041(7)
C25 0.0346(10) 0.0257(9) 0.0350(10) -0.0084(7) 0.0011(8) 0.0038(7)
Ru1 0.01267(6) 0.01833(6) 0.01071(6) -0.00030(4) 0.00211(4) -0.00106(4)
Cl1 0.02470(18) 0.02152(17) 0.01807(17) 0.00242(13) 0.00194(13) -0.00470(14)
O1 0.0144(5) 0.0277(6) 0.0127(5) 0.0018(4) 0.0025(4) 0.0015(4)
O2 0.0144(5) 0.0250(5) 0.0136(5) -0.0010(4) 0.0014(4) -0.0001(4)
O3 0.0263(6) 0.0420(7) 0.0258(6) -0.0030(5) 0.0120(5) 0.0058(5)
C1 0.0162(6) 0.0142(6) 0.0152(7) 0.0004(5) 0.0028(5) -0.0018(5)
C2 0.0204(7) 0.0154(6) 0.0137(7) -0.0007(5) 0.0035(5) -0.0026(5)
C3 0.0229(7) 0.0202(7) 0.0168(7) -0.0002(5) 0.0007(6) -0.0020(6)
C4 0.0309(9) 0.0231(7) 0.0163(8) 0.0007(6) -0.0022(6) -0.0043(6)
C5 0.0390(9) 0.0254(8) 0.0127(7) -0.0020(6) 0.0040(6) -0.0066(7)
C6 0.0299(8) 0.0246(8) 0.0173(8) -0.0035(6) 0.0073(6) -0.0042(6)
C7 0.0234(7) 0.0160(6) 0.0163(7) -0.0020(5) 0.0049(6) -0.0035(5)
C8 0.0216(7) 0.0188(7) 0.0208(8) -0.0006(6) 0.0082(6) 0.0000(6)
C9 0.0175(7) 0.0183(7) 0.0189(7) 0.0009(5) 0.0041(5) 0.0007(5)
C10 0.0169(6) 0.0161(6) 0.0142(7) 0.0014(5) 0.0023(5) -0.0008(5)
C11 0.0161(7) 0.0257(8) 0.0222(8) 0.0033(6) 0.0044(6) 0.0044(6)
C12 0.0205(7) 0.0282(8) 0.0178(8) -0.0008(6) 0.0030(6) 0.0047(6)
C13 0.0216(8) 0.0242(8) 0.0233(8) 0.0020(6) 0.0023(6) 0.0037(6)
C14 0.0258(9) 0.0326(9) 0.0487(12) -0.0043(8) 0.0178(8) -0.0030(7)

loop_
_atom_type_symbol
_atom_type_description
_atom_type_scat_dispersion_real
_atom_type_scat_dispersion_imag
_atom_type_scat_source
C C 0.0033 0.0016 'International Tables Vol C Tables 4.2.6.8 and 6.1.1.4'
H H 0.0000 0.0000 'International Tables Vol C Tables 4.2.6.8 and 6.1.1.4'
O O 0.0106 0.0060 'International Tables Vol C Tables 4.2.6.8 and 6.1.1.4'
Cl Cl 0.1484 0.1585 'International Tables Vol C Tables 4.2.6.8 and 6.1.1.4'
Ru Ru -1.2594 0.8363 'International Tables Vol C Tables 4.2.6.8 and 6.1.1.4'

loop_
_geom_angle_atom_site_label_1
_geom_angle_atom_site_label_2
_geom_angle_atom_site_label_3
_geom_angle
C13 C15 H15A 109.5
C13 C15 H15B 109.5
H15A C15 H15B 109.5
C13 C15 H15C 109.5
H15A C15 H15C 109.5
H15B C15 H15C 109.5
C21 C16 C17 117.46(14)
C21 C16 C22 121.93(15)
C17 C16 C22 120.52(15)
C21 C16 Ru1 69.82(9)
C17 C16 Ru1 69.58(8)
C22 C16 Ru1 129.04(11)
C18 C17 C16 121.17(14)
C18 C17 Ru1 71.01(8)
C16 C17 Ru1 72.31(9)
C18 C17 H17 119.4
C16 C17 H17 119.4
Ru1 C17 H17 129.8
C17 C18 C19 121.77(14)
C17 C18 Ru1 71.24(8)
C19 C18 Ru1 72.07(8)
C17 C18 H18 119.1
C19 C18 H18 119.1
Ru1 C18 H18 130.3
C20 C19 C18 116.78(14)
C20 C19 C23 121.82(14)
C18 C19 C23 121.38(14)
C20 C19 Ru1 69.52(8)
C18 C19 Ru1 69.59(8)
C23 C19 Ru1 130.48(10)
C19 C20 C21 121.42(14)
C19 C20 Ru1 72.65(8)
C21 C20 Ru1 71.12(9)
C19 C20 H20 119.3
C21 C20 H20 119.3
Ru1 C20 H20 129.5
C16 C21 C20 121.39(14)
C16 C21 Ru1 72.65(9)
C20 C21 Ru1 70.36(8)
C16 C21 H21 119.3
C20 C21 H21 119.3
Ru1 C21 H21 130.4
C16 C22 H22A 109.5
C16 C22 H22B 109.5
H22A C22 H22B 109.5
C16 C22 H22C 109.5
H22A C22 H22C 109.5
H22B C22 H22C 109.5
C19 C23 C25 112.86(14)
C19 C23 C24 113.24(13)
C25 C23 C24 109.72(14)
C19 C23 H23 106.9
C25 C23 H23 106.9
C24 C23 H23 106.9
C23 C24 H24A 109.5
C23 C24 H24B 109.5
H24A C24 H24B 109.5
C23 C24 H24C 109.5
H24A C24 H24C 109.5
H24B C24 H24C 109.5
C23 C25 H25A 109.5
C23 C25 H25B 109.5
H25A C25 H25B 109.5
C23 C25 H25C 109.5
H25A C25 H25C 109.5
H25B C25 H25C 109.5
O1 Ru1 O2 77.15(4)
O1 Ru1 C20 119.25(5)
O2 Ru1 C20 92.77(5)
O1 Ru1 C18 94.59(5)
O2 Ru1 C18 152.53(5)
C20 Ru1 C18 68.20(6)
O1 Ru1 C17 120.32(5)
O2 Ru1 C17 162.34(5)
C20 Ru1 C17 80.98(6)
C18 Ru1 C17 37.76(6)
O1 Ru1 C21 157.39(5)
O2 Ru1 C21 96.93(5)
C20 Ru1 C21 38.52(6)
C18 Ru1 C21 80.61(6)
C17 Ru1 C21 67.95(6)
O1 Ru1 C19 93.40(5)
O2 Ru1 C19 115.16(5)
C20 Ru1 C19 37.83(6)
C18 Ru1 C19 38.34(6)
C17 Ru1 C19 69.12(6)
C21 Ru1 C19 69.10(6)
O1 Ru1 C16 157.97(5)
O2 Ru1 C16 124.25(5)
C20 Ru1 C16 69.00(6)
C18 Ru1 C16 68.68(6)
C17 Ru1 C16 38.11(6)
C21 Ru1 C16 37.53(6)
C19 Ru1 C16 82.25(6)
O1 Ru1 Cl1 86.22(3)
O2 Ru1 Cl1 82.33(3)
C20 Ru1 Cl1 152.44(4)
C18 Ru1 Cl1 123.71(4)
C17 Ru1 Cl1 95.56(4)
C21 Ru1 Cl1 114.91(4)
C19 Ru1 Cl1 162.00(4)
C16 Ru1 Cl1 91.36(4)
C10 O1 Ru1 114.77(9)
C1 O2 Ru1 114.32(9)
O2 C1 C2 121.46(13)
O2 C1 C10 117.54(13)
C2 C1 C10 121.00(13)
C3 C2 C7 120.73(14)
C3 C2 C1 120.94(14)
C7 C2 C1 118.30(13)
C4 C3 C2 119.60(15)
C4 C3 H3 120.2
C2 C3 H3 120.2
C3 C4 C5 119.95(16)
C3 C4 H4 120.0
C5 C4 H4 120.0
C4 C5 C6 120.60(15)
C4 C5 H5 119.7
C6 C5 H5 119.7
C7 C6 C5 120.19(15)
C7 C6 H6 119.9
C5 C6 H6 119.9
C6 C7 C2 118.93(15)
C6 C7 C8 120.43(14)
C2 C7 C8 120.63(13)
O3 C8 C9 121.64(15)
O3 C8 C7 119.30(14)
C9 C8 C7 119.07(13)
C10 C9 C8 120.52(14)
C10 C9 C11 120.16(14)
C8 C9 C11 119.32(13)
O1 C10 C9 124.55(14)
O1 C10 C1 115.18(12)
C9 C10 C1 120.15(13)
C9 C11 C12 113.34(13)
C9 C11 H11A 108.9
C12 C11 H11A 108.9
C9 C11 H11B 108.9
C12 C11 H11B 108.9
H11A C11 H11B 107.7
C13 C12 C11 127.61(15)
C13 C12 H12 116.2
C11 C12 H12 116.2
C12 C13 C15 120.60(16)
C12 C13 C14 124.24(16)
C15 C13 C14 115.15(15)
C13 C14 H14A 109.5
C13 C14 H14B 109.5
H14A C14 H14B 109.5
C13 C14 H14C 109.5
H14A C14 H14C 109.5
H14B C14 H14C 109.5

loop_
_geom_bond_atom_site_label_1
_geom_bond_atom_site_label_2
_geom_bond_distance
C15 C13 1.502(3)
C15 H15A 0.9800
C15 H15B 0.9800
C15 H15C 0.9800
C16 C21 1.405(2)
C16 C17 1.426(2)
C16 C22 1.497(2)
C16 Ru1 2.2017(15)
C17 C18 1.401(2)
C17 Ru1 2.1658(15)
C17 H17 0.9500
C18 C19 1.432(2)
C18 Ru1 2.1629(15)
C18 H18 0.9500
C19 C20 1.411(2)
C19 C23 1.519(2)
C19 Ru1 2.1957(15)
C20 C21 1.425(2)
C20 Ru1 2.1551(14)
C20 H20 0.9500
C21 Ru1 2.1651(15)
C21 H21 0.9500
C22 H22A 0.9800
C22 H22B 0.9800
C22 H22C 0.9800
C23 C25 1.522(2)
C23 C24 1.530(2)
C23 H23 1.0000
C24 H24A 0.9800
C24 H24B 0.9800
C24 H24C 0.9800
C25 H25A 0.9800
C25 H25B 0.9800
C25 H25C 0.9800
Ru1 O1 2.0764(10)
Ru1 O2 2.1072(11)
Ru1 Cl1 2.4065(4)
O1 C10 1.3031(17)
O2 C1 1.2470(17)
O3 C8 1.2289(19)
C1 C2 1.454(2)
C1 C10 1.475(2)
C2 C3 1.394(2)
C2 C7 1.399(2)
C3 C4 1.383(2)
C3 H3 0.9500
C4 C5 1.387(3)
C4 H4 0.9500
C5 C6 1.387(2)
C5 H5 0.9500
C6 C7 1.389(2)
C6 H6 0.9500
C7 C8 1.498(2)
C8 C9 1.452(2)
C9 C10 1.371(2)
C9 C11 1.503(2)
C11 C12 1.502(2)
C11 H11A 0.9900
C11 H11B 0.9900
C12 C13 1.327(2)
C12 H12 0.9500
C13 C14 1.505(2)
C14 H14A 0.9800
C14 H14B 0.9800
C14 H14C 0.9800

loop_
_geom_torsion_atom_site_label_1
_geom_torsion_atom_site_label_2
_geom_torsion_atom_site_label_3
_geom_torsion_atom_site_label_4
_geom_torsion
C21 C16 C17 C18 1.2(2)
C22 C16 C17 C18 177.80(14)
Ru1 C16 C17 C18 53.70(13)
C21 C16 C17 Ru1 -52.53(12)
C22 C16 C17 Ru1 124.10(14)
C16 C17 C18 C19 -0.6(2)
Ru1 C17 C18 C19 53.65(13)
C16 C17 C18 Ru1 -54.29(13)
C17 C18 C19 C20 -0.6(2)
Ru1 C18 C19 C20 52.70(12)
C17 C18 C19 C23 -179.03(14)
Ru1 C18 C19 C23 -125.76(13)
C17 C18 C19 Ru1 -53.27(13)
C18 C19 C20 C21 1.2(2)
C23 C19 C20 C21 179.70(14)
Ru1 C19 C20 C21 53.98(13)
C18 C19 C20 Ru1 -52.73(12)
C23 C19 C20 Ru1 125.72(14)
C17 C16 C21 C20 -0.5(2)
C22 C16 C21 C20 -177.07(14)
Ru1 C16 C21 C20 -52.90(13)
C17 C16 C21 Ru1 52.42(12)
C22 C16 C21 Ru1 -124.17(15)
C19 C20 C21 C16 -0.7(2)
Ru1 C20 C21 C16 53.94(13)
C19 C20 C21 Ru1 -54.68(13)
C20 C19 C23 C25 -33.3(2)
C18 C19 C23 C25 145.09(15)
Ru1 C19 C23 C25 56.04(19)
C20 C19 C23 C24 -158.71(14)
C18 C19 C23 C24 19.7(2)
Ru1 C19 C23 C24 -69.38(18)
C19 C20 Ru1 O1 -52.37(10)
C21 C20 Ru1 O1 174.47(8)
C19 C20 Ru1 O2 -129.19(9)
C21 C20 Ru1 O2 97.65(9)
C19 C20 Ru1 C18 30.43(9)
C21 C20 Ru1 C18 -102.73(10)
C19 C20 Ru1 C17 67.42(9)
C21 C20 Ru1 C17 -65.73(9)
C19 C20 Ru1 C21 133.16(13)
C21 C20 Ru1 C19 -133.16(13)
C19 C20 Ru1 C16 105.01(10)
C21 C20 Ru1 C16 -28.15(9)
C19 C20 Ru1 Cl1 152.12(8)
C21 C20 Ru1 Cl1 18.97(14)
C17 C18 Ru1 O1 -136.34(9)
C19 C18 Ru1 O1 89.68(9)
C17 C18 Ru1 O2 152.88(10)
C19 C18 Ru1 O2 18.90(15)
C17 C18 Ru1 C20 103.93(10)
C19 C18 Ru1 C20 -30.05(9)
C19 C18 Ru1 C17 -133.97(13)
C17 C18 Ru1 C21 65.92(9)
C19 C18 Ru1 C21 -68.05(9)
C17 C18 Ru1 C19 133.97(13)
C17 C18 Ru1 C16 28.89(9)
C19 C18 Ru1 C16 -105.08(10)
C17 C18 Ru1 Cl1 -47.83(10)
C19 C18 Ru1 Cl1 178.19(7)
C18 C17 Ru1 O1 52.86(10)
C16 C17 Ru1 O1 -173.97(8)
C18 C17 Ru1 O2 -136.12(16)
C16 C17 Ru1 O2 -2.9(2)
C18 C17 Ru1 C20 -65.85(9)
C16 C17 Ru1 C20 67.33(10)
C16 C17 Ru1 C18 133.18(14)
C18 C17 Ru1 C21 -103.62(10)
C16 C17 Ru1 C21 29.55(9)
C18 C17 Ru1 C19 -28.54(9)
C16 C17 Ru1 C19 104.63(10)
C18 C17 Ru1 C16 -133.18(14)
C18 C17 Ru1 Cl1 141.72(8)
C16 C17 Ru1 Cl1 -85.10(9)
C16 C21 Ru1 O1 -146.33(12)
C20 C21 Ru1 O1 -12.63(18)
C16 C21 Ru1 O2 140.57(9)
C20 C21 Ru1 O2 -85.73(9)
C16 C21 Ru1 C20 -133.70(14)
C16 C21 Ru1 C18 -67.07(10)
C20 C21 Ru1 C18 66.63(9)
C16 C21 Ru1 C17 -29.98(9)
C20 C21 Ru1 C17 103.72(10)
C16 C21 Ru1 C19 -105.09(10)
C20 C21 Ru1 C19 28.61(9)
C20 C21 Ru1 C16 133.70(14)
C16 C21 Ru1 Cl1 55.84(10)
C20 C21 Ru1 Cl1 -170.46(7)
C20 C19 Ru1 O1 136.19(9)
C18 C19 Ru1 O1 -93.10(9)
C23 C19 Ru1 O1 21.28(14)
C20 C19 Ru1 O2 58.79(10)
C18 C19 Ru1 O2 -170.50(8)
C23 C19 Ru1 O2 -56.12(15)
C18 C19 Ru1 C20 130.71(13)
C23 C19 Ru1 C20 -114.91(17)
C20 C19 Ru1 C18 -130.71(13)
C23 C19 Ru1 C18 114.38(17)
C20 C19 Ru1 C17 -102.57(10)
C18 C19 Ru1 C17 28.14(9)
C23 C19 Ru1 C17 142.52(15)
C20 C19 Ru1 C21 -29.10(9)
C18 C19 Ru1 C21 101.61(10)
C23 C19 Ru1 C21 -144.01(15)
C20 C19 Ru1 C16 -65.51(9)
C18 C19 Ru1 C16 65.20(9)
C23 C19 Ru1 C16 179.58(15)
C20 C19 Ru1 Cl1 -135.57(12)
C18 C19 Ru1 Cl1 -4.87(18)
C23 C19 Ru1 Cl1 109.51(16)
C21 C16 Ru1 O1 145.38(13)
C17 C16 Ru1 O1 14.00(19)
C22 C16 Ru1 O1 -99.32(19)
C21 C16 Ru1 O2 -49.70(11)
C17 C16 Ru1 O2 178.92(8)
C22 C16 Ru1 O2 65.60(16)
C21 C16 Ru1 C20 28.83(9)
C17 C16 Ru1 C20 -102.54(10)
C22 C16 Ru1 C20 144.14(16)
C21 C16 Ru1 C18 102.74(10)
C17 C16 Ru1 C18 -28.64(9)
C22 C16 Ru1 C18 -141.96(16)
C21 C16 Ru1 C17 131.38(14)
C22 C16 Ru1 C17 -113.32(19)
C17 C16 Ru1 C21 -131.38(14)
C22 C16 Ru1 C21 115.30(19)
C21 C16 Ru1 C19 65.54(10)
C17 C16 Ru1 C19 -65.83(10)
C22 C16 Ru1 C19 -179.15(16)
C21 C16 Ru1 Cl1 -131.35(9)
C17 C16 Ru1 Cl1 97.28(9)
C22 C16 Ru1 Cl1 -16.04(15)
O2 Ru1 O1 C10 -6.92(10)
C20 Ru1 O1 C10 -92.85(11)
C18 Ru1 O1 C10 -160.39(11)
C17 Ru1 O1 C10 170.30(10)
C21 Ru1 O1 C10 -83.87(16)
C19 Ru1 O1 C10 -121.97(10)
C16 Ru1 O1 C10 160.33(14)
Cl1 Ru1 O1 C10 76.06(10)
O1 Ru1 O2 C1 9.31(10)
C20 Ru1 O2 C1 128.71(11)
C18 Ru1 O2 C1 84.20(14)
C17 Ru1 O2 C1 -162.74(16)
C21 Ru1 O2 C1 167.15(11)
C19 Ru1 O2 C1 97.03(11)
C16 Ru1 O2 C1 -164.94(10)
Cl1 Ru1 O2 C1 -78.53(10)
Ru1 O2 C1 C2 170.55(10)
Ru1 O2 C1 C10 -10.16(16)
O2 C1 C2 C3 -6.7(2)
C10 C1 C2 C3 174.07(14)
O2 C1 C2 C7 175.23(14)
C10 C1 C2 C7 -4.0(2)
C7 C2 C3 C4 0.0(2)
C1 C2 C3 C4 -178.00(14)
C2 C3 C4 C5 -0.4(2)
C3 C4 C5 C6 0.1(3)
C4 C5 C6 C7 0.4(2)
C5 C6 C7 C2 -0.7(2)
C5 C6 C7 C8 178.17(15)
C3 C2 C7 C6 0.5(2)
C1 C2 C7 C6 178.61(14)
C3 C2 C7 C8 -178.40(14)
C1 C2 C7 C8 -0.3(2)
C6 C7 C8 O3 2.5(2)
C2 C7 C8 O3 -178.62(15)
C6 C7 C8 C9 -177.13(14)
C2 C7 C8 C9 1.8(2)
O3 C8 C9 C10 -178.31(15)
C7 C8 C9 C10 1.3(2)
O3 C8 C9 C11 1.1(2)
C7 C8 C9 C11 -179.26(13)
Ru1 O1 C10 C9 -179.70(12)
Ru1 O1 C10 C1 4.09(16)
C8 C9 C10 O1 178.37(14)
C11 C9 C10 O1 -1.1(2)
C8 C9 C10 C1 -5.6(2)
C11 C9 C10 C1 174.96(13)
O2 C1 C10 O1 4.2(2)
C2 C1 C10 O1 -176.47(13)
O2 C1 C10 C9 -172.15(14)
C2 C1 C10 C9 7.1(2)
C10 C9 C11 C12 77.07(18)
C8 C9 C11 C12 -102.38(17)
C9 C11 C12 C13 119.75(18)
C11 C12 C13 C15 175.03(17)
C11 C12 C13 C14 -4.4(3)
